data_2012755
loop_
_publ_author_name
'Jankowska, El\.zbieta'
'Gilski, Miros\/law'
'Jask\'olski, Mariusz'
'Grzonka, Zbigniew'
'\/Lankiewicz, Leszek'

_publ_section_title <i>O</i>-Benzyl-<i>N</i>-<i>tert</i>-butoxycarbonyl-<i>N</i>-methyl-<small>L</small>-tyrosine
_journal_issue 6
_journal_name_full 'Acta Crystallographica Section C'
_journal_page_first o353
_journal_page_last o354
_journal_paper_doi 10.1107/S0108270102007114
_journal_volume 58
_journal_year 2002
_chemical_formula_iupac 'C22 H27 N O5'
_chemical_formula_moiety 'C22 H27 N O5'
_chemical_formula_sum 'C22 H27 N O5'
_chemical_formula_weight 385.45
_chemical_name_systematic
;
N-t-butoxycarbonyl-N-methyl-(O-benzyl)-L-tyrosine
;
_space_group_IT_number 19
_symmetry_cell_setting orthorhombic
_symmetry_space_group_name_Hall 'P 2ac 2ab'
_symmetry_space_group_name_H-M 'P 21 21 21'
_atom_sites_solution_hydrogens geom
_atom_sites_solution_primary direct
_atom_sites_solution_secondary difmap
_cell_angle_alpha 90.00
_cell_angle_beta 90.00
_cell_angle_gamma 90.00
_cell_formula_units_Z 4
_cell_length_a 9.346(2)
_cell_length_b 11.413(2)
_cell_length_c 19.493(4)
_cell_measurement_reflns_used 6728
_cell_measurement_temperature 100(2)
_cell_measurement_theta_max 29.58
_cell_measurement_theta_min 3.41
_cell_volume 2079.2(7)
_computing_cell_refinement 'KM4CCD Software'
_computing_data_collection 'KM4CCD Software (Kuma Diffraction, 1995--1999)'
_computing_data_reduction 'KM4CCD Software'
_computing_molecular_graphics 'Stereochemical Workstation Operation Manual (Siemens, 1989)'
_computing_structure_refinement 'SHELXL97 (Sheldrick, 1997)'
_computing_structure_solution 'SHELXS97 (Sheldrick, 1997)'
_diffrn_ambient_temperature 100(2)
_diffrn_measured_fraction_theta_full 0.933
_diffrn_measured_fraction_theta_max 0.933
_diffrn_measurement_device_type 'Kuma CCD'
_diffrn_measurement_method \w
_diffrn_radiation_monochromator graphite
_diffrn_radiation_source 'fine-focus sealed tube'
_diffrn_radiation_type MoK\a
_diffrn_radiation_wavelength 0.71073
_diffrn_reflns_av_R_equivalents 0.0439
_diffrn_reflns_av_sigmaI/netI 0.0372
_diffrn_reflns_limit_h_max 9
_diffrn_reflns_limit_h_min -12
_diffrn_reflns_limit_k_max 15
_diffrn_reflns_limit_k_min -15
_diffrn_reflns_limit_l_max 25
_diffrn_reflns_limit_l_min -26
_diffrn_reflns_number 11736
_diffrn_reflns_theta_full 29.58
_diffrn_reflns_theta_max 29.58
_diffrn_reflns_theta_min 2.07
_diffrn_standards_decay_% none
_diffrn_standards_interval_count 0
_diffrn_standards_interval_time 0
_diffrn_standards_number 0
_exptl_absorpt_coefficient_mu 0.087
_exptl_absorpt_correction_type none
_exptl_crystal_colour colourless
_exptl_crystal_density_diffrn 1.231
_exptl_crystal_density_method 'not measured'
_exptl_crystal_description prism
_exptl_crystal_F_000 824
_exptl_crystal_size_max 0.35
_exptl_crystal_size_mid 0.30
_exptl_crystal_size_min 0.25
_refine_diff_density_max 0.358
_refine_diff_density_min -0.343
_refine_ls_extinction_expression Fc^*^=kFc[1+0.001xFc^2^\l^3^/sin(2\q)]^-1/4^
_refine_ls_extinction_method none
_refine_ls_goodness_of_fit_ref 1.341
_refine_ls_hydrogen_treatment mixed
_refine_ls_matrix_type full
_refine_ls_number_parameters 257
_refine_ls_number_reflns 3067
_refine_ls_number_restraints 0
_refine_ls_restrained_S_all 1.341
_refine_ls_R_factor_all 0.0613
_refine_ls_R_factor_gt 0.0479
_refine_ls_shift/su_max <0.001
_refine_ls_shift/su_mean 0.000
_refine_ls_structure_factor_coef Fsqd
_refine_ls_weighting_details 'w=  1/[\s^2^(Fo^2^)+(0.0369P)^2^+0.4413P] where P = (Fo^2^+2Fc^2^)/3'
_refine_ls_weighting_scheme calc
_refine_ls_wR_factor_gt 0.1050
_refine_ls_wR_factor_ref 0.1118
_reflns_number_gt 2602
_reflns_number_total 3067
_reflns_threshold_expression I>2\s(I)
_cod_data_source_file gd1196.cif
_cod_data_source_block I
_cod_database_code 2012755

loop_
_symmetry_equiv_pos_as_xyz
'x, y, z'
'-x+1/2, -y, z+1/2'
'-x, y+1/2, -z+1/2'
'x+1/2, -y+1/2, -z'

loop_
_atom_site_label
_atom_site_fract_x
_atom_site_fract_y
_atom_site_fract_z
_atom_site_U_iso_or_equiv
_atom_site_adp_type
_atom_site_calc_flag
_atom_site_refinement_flags
_atom_site_occupancy
_atom_site_disorder_assembly
_atom_site_disorder_group
_atom_site_type_symbol
C1 0.4823(3) 0.0363(2) 0.80810(13) 0.0188(5) Uani d . 1 . . C
C2 0.4612(3) 0.1673(2) 0.82199(13) 0.0166(5) Uani d . 1 . . C
H2 0.5026 0.2109 0.7835 0.020 Uiso d R 1 . . H
C3 0.5429(3) 0.2009(2) 0.88737(14) 0.0200(6) Uani d . 1 . . C
H3A 0.6439 0.1853 0.8803 0.024 Uiso d R 1 . . H
H3B 0.5104 0.1512 0.9246 0.024 Uiso d R 1 . . H
C4 0.5248(3) 0.3281(2) 0.90884(13) 0.0174(5) Uani d . 1 . . C
C5 0.5415(3) 0.4196(2) 0.86279(14) 0.0194(5) Uani d . 1 . . C
H5 0.5590 0.4029 0.8168 0.023 Uiso d R 1 . . H
C6 0.5328(3) 0.5370(2) 0.88385(14) 0.0204(6) Uani d . 1 . . C
H6 0.5424 0.5974 0.8522 0.024 Uiso d R 1 . . H
C7 0.5089(3) 0.5615(2) 0.95287(13) 0.0165(5) Uani d . 1 . . C
C8 0.4907(3) 0.4705(2) 0.99939(13) 0.0188(5) Uani d . 1 . . C
H8 0.4733 0.4869 1.0454 0.023 Uiso d R 1 . . H
C9 0.4980(3) 0.3555(2) 0.97697(13) 0.0196(5) Uani d . 1 . . C
H9 0.4847 0.2952 1.0084 0.024 Uiso d R 1 . . H
C10 0.5179(3) 0.7707(2) 0.93510(13) 0.0213(5) Uani d . 1 . . C
H10A 0.6080 0.7664 0.9105 0.026 Uiso d R 1 . . H
H10B 0.4405 0.7732 0.9020 0.026 Uiso d R 1 . . H
C11 0.5141(3) 0.8770(2) 0.98061(13) 0.0195(5) Uani d . 1 . . C
C12 0.3840(3) 0.9273(2) 0.99931(15) 0.0214(5) Uani d . 1 . . C
H12 0.2992 0.8981 0.9811 0.026 Uiso d R 1 . . H
C13 0.3811(3) 1.0210(2) 1.04485(15) 0.0224(6) Uani d . 1 . . C
H13 0.2940 1.0546 1.0570 0.027 Uiso d R 1 . . H
C14 0.5075(3) 1.0641(2) 1.07221(13) 0.0216(5) Uani d . 1 . . C
H14 0.5051 1.1266 1.1028 0.026 Uiso d R 1 . . H
C15 0.6366(3) 1.0143(2) 1.05368(15) 0.0243(6) Uani d . 1 . . C
H15 0.7215 1.0435 1.0718 0.029 Uiso d R 1 . . H
C16 0.6402(3) 0.9211(2) 1.00808(15) 0.0236(6) Uani d . 1 . . C
H16 0.7274 0.8876 0.9961 0.028 Uiso d R 1 . . H
C17 0.2292(3) 0.1548(2) 0.88562(13) 0.0198(5) Uani d . 1 . . C
H17A 0.2939 0.1197 0.9179 0.024 Uiso d R 1 . . H
H17B 0.1593 0.0980 0.8716 0.024 Uiso d R 1 . . H
H17C 0.1819 0.2202 0.9067 0.024 Uiso d R 1 . . H
C18 0.2456(3) 0.2483(2) 0.77139(13) 0.0165(5) Uani d . 1 . . C
C19 0.0050(3) 0.3014(2) 0.72621(13) 0.0210(5) Uani d . 1 . . C
C20 0.0290(4) 0.2414(3) 0.65794(15) 0.0342(7) Uani d . 1 . . C
H20A 0.0162 0.1584 0.6633 0.041 Uiso d R 1 . . H
H20B -0.0383 0.2706 0.6249 0.041 Uiso d R 1 . . H
H20C 0.1246 0.2570 0.6423 0.041 Uiso d R 1 . . H
C21 -0.1406(3) 0.2701(3) 0.75539(16) 0.0302(7) Uani d . 1 . . C
H21A -0.1500 0.1864 0.7571 0.036 Uiso d R 1 . . H
H21B -0.1496 0.3017 0.8008 0.036 Uiso d R 1 . . H
H21C -0.2143 0.3021 0.7266 0.036 Uiso d R 1 . . H
C22 0.0229(4) 0.4334(2) 0.72242(18) 0.0329(7) Uani d . 1 . . C
H22A 0.0064 0.4665 0.7670 0.040 Uiso d R 1 . . H
H22B 0.1184 0.4517 0.7078 0.040 Uiso d R 1 . . H
H22C -0.0445 0.4656 0.6904 0.040 Uiso d R 1 . . H
O2 0.3872(2) -0.03413(17) 0.80441(11) 0.0266(5) Uani d . 1 . . O
O1 0.6198(2) 0.01092(18) 0.80018(12) 0.0286(5) Uani d . 1 . . O
H1 0.630(4) -0.061(3) 0.7952(18) 0.036(10) Uiso d . 1 . . H
O3 0.3122(2) 0.28603(15) 0.72172(9) 0.0207(4) Uani d . 1 . . O
O5 0.5022(2) 0.67162(15) 0.98023(9) 0.0206(4) Uani d . 1 . . O
O4 0.1034(2) 0.25426(17) 0.77968(9) 0.0212(4) Uani d . 1 . . O
N1 0.3088(2) 0.19508(18) 0.82567(11) 0.0169(4) Uani d . 1 . . N

loop_
_atom_site_aniso_label
_atom_site_aniso_U_11
_atom_site_aniso_U_22
_atom_site_aniso_U_33
_atom_site_aniso_U_12
_atom_site_aniso_U_13
_atom_site_aniso_U_23
C1 0.0185(13) 0.0213(12) 0.0167(11) 0.0002(11) 0.0010(10) -0.0045(10)
C2 0.0136(12) 0.0158(11) 0.0205(12) 0.0000(10) 0.0012(10) -0.0027(10)
C3 0.0215(14) 0.0158(12) 0.0227(13) 0.0018(10) -0.0023(11) -0.0043(10)
C4 0.0163(13) 0.0141(11) 0.0216(12) 0.0011(10) -0.0036(10) -0.0011(10)
C5 0.0236(14) 0.0173(12) 0.0174(12) -0.0009(10) 0.0002(10) -0.0007(10)
C6 0.0245(14) 0.0174(12) 0.0193(12) 0.0006(11) -0.0010(11) 0.0031(10)
C7 0.0159(12) 0.0140(10) 0.0194(11) -0.0001(10) -0.0002(10) -0.0026(9)
C8 0.0193(12) 0.0207(11) 0.0163(11) 0.0000(11) -0.0022(11) -0.0005(10)
C9 0.0203(13) 0.0171(11) 0.0214(12) 0.0003(11) -0.0024(11) 0.0026(10)
C10 0.0315(15) 0.0148(11) 0.0176(11) 0.0007(11) 0.0015(11) -0.0001(10)
C11 0.0240(14) 0.0141(11) 0.0204(12) -0.0002(11) 0.0022(11) 0.0006(10)
C12 0.0192(13) 0.0205(12) 0.0245(13) -0.0010(11) -0.0044(12) 0.0015(11)
C13 0.0218(14) 0.0185(12) 0.0270(14) 0.0031(11) 0.0040(12) 0.0022(11)
C14 0.0312(15) 0.0137(11) 0.0198(12) -0.0013(11) 0.0023(12) -0.0019(10)
C15 0.0229(15) 0.0221(13) 0.0280(15) -0.0042(11) -0.0019(12) -0.0018(12)
C16 0.0210(14) 0.0214(13) 0.0284(15) 0.0001(11) 0.0032(12) -0.0003(12)
C17 0.0202(13) 0.0225(13) 0.0168(11) 0.0025(11) 0.0014(10) 0.0038(11)
C18 0.0194(12) 0.0132(11) 0.0169(11) 0.0000(10) 0.0003(10) -0.0037(10)
C19 0.0236(13) 0.0209(12) 0.0187(11) 0.0023(11) -0.0057(12) 0.0032(10)
C20 0.0400(18) 0.0374(16) 0.0252(14) -0.0006(15) -0.0076(13) -0.0045(13)
C21 0.0259(16) 0.0288(15) 0.0358(16) 0.0045(13) -0.0023(13) 0.0044(13)
C22 0.0334(17) 0.0208(13) 0.0446(18) 0.0032(13) -0.0052(15) 0.0048(14)
O2 0.0240(10) 0.0226(10) 0.0331(11) -0.0063(8) 0.0035(9) -0.0075(9)
O1 0.0208(10) 0.0196(10) 0.0455(13) 0.0031(8) 0.0024(9) -0.0118(10)
O3 0.0242(10) 0.0178(9) 0.0200(9) -0.0012(8) 0.0028(8) 0.0036(8)
O5 0.0296(10) 0.0142(8) 0.0182(8) -0.0004(8) 0.0027(9) -0.0014(7)
O4 0.0178(9) 0.0264(10) 0.0195(9) 0.0035(8) -0.0006(8) 0.0049(8)
N1 0.0146(10) 0.0194(10) 0.0167(10) 0.0001(8) 0.0016(8) 0.0012(9)

loop_
_atom_type_symbol
_atom_type_description
_atom_type_scat_dispersion_real
_atom_type_scat_dispersion_imag
_atom_type_scat_source
C C 0.0033 0.0016 'International Tables Vol C Tables 4.2.6.8 and 6.1.1.4'
H H 0.0000 0.0000 'International Tables Vol C Tables 4.2.6.8 and 6.1.1.4'
N N 0.0061 0.0033 'International Tables Vol C Tables 4.2.6.8 and 6.1.1.4'
O O 0.0106 0.0060 'International Tables Vol C Tables 4.2.6.8 and 6.1.1.4'

loop_
_geom_angle_atom_site_label_1
_geom_angle_atom_site_label_2
_geom_angle_atom_site_label_3
_geom_angle
_geom_angle_publ_flag
O2 C1 O1 124.3(2) y
O2 C1 C2 124.7(2) y
O1 C1 C2 111.0(2) y
N1 C2 C1 110.2(2) y
N1 C2 C3 112.9(2) y
C1 C2 C3 109.1(2) y
N1 C2 H2 108.2 ?
C1 C2 H2 108.1 ?
C3 C2 H2 108.2 ?
C4 C3 C2 114.3(2) y
C4 C3 H3A 108.8 ?
C2 C3 H3A 108.7 ?
C4 C3 H3B 108.5 ?
C2 C3 H3B 108.7 ?
H3A C3 H3B 107.6 ?
C5 C4 C9 118.1(2) no
C5 C4 C3 121.9(2) y
C9 C4 C3 119.9(2) y
C4 C5 C6 121.6(2) no
C4 C5 H5 119.2 ?
C6 C5 H5 119.2 ?
C7 C6 C5 119.0(2) no
C7 C6 H6 120.5 ?
C5 C6 H6 120.5 ?
O5 C7 C8 115.3(2) y
O5 C7 C6 124.7(2) y
C8 C7 C6 120.0(2) no
C9 C8 C7 119.8(2) no
C9 C8 H8 120.3 ?
C7 C8 H8 120.0 ?
C8 C9 C4 121.6(2) no
C8 C9 H9 119.1 ?
C4 C9 H9 119.3 ?
O5 C10 C11 105.71(19) y
O5 C10 H10A 110.5 ?
C11 C10 H10A 110.6 ?
O5 C10 H10B 110.7 ?
C11 C10 H10B 110.5 ?
H10A C10 H10B 108.7 ?
C16 C11 C12 119.3(2) no
C16 C11 C10 120.0(2) y
C12 C11 C10 120.5(2) y
C13 C12 C11 120.1(3) no
C13 C12 H12 120.1 ?
C11 C12 H12 119.8 ?
C14 C13 C12 120.1(3) no
C14 C13 H13 120.1 ?
C12 C13 H13 119.8 ?
C15 C14 C13 119.8(2) no
C15 C14 H14 120.3 ?
C13 C14 H14 119.9 ?
C14 C15 C16 120.3(3) no
C14 C15 H15 119.8 ?
C16 C15 H15 119.9 ?
C15 C16 C11 120.3(3) no
C15 C16 H16 119.9 ?
C11 C16 H16 119.8 ?
N1 C17 H17A 109.6 ?
N1 C17 H17B 109.4 ?
H17A C17 H17B 109.5 ?
N1 C17 H17C 109.4 ?
H17A C17 H17C 109.5 ?
H17B C17 H17C 109.5 ?
O3 C18 O4 125.4(2) y
O3 C18 N1 123.4(2) y
O4 C18 N1 111.1(2) y
O4 C19 C20 111.1(2) y
O4 C19 C21 101.9(2) y
C20 C19 C21 110.9(2) y
O4 C19 C22 108.9(2) y
C20 C19 C22 113.0(3) y
C21 C19 C22 110.6(3) y
C19 C20 H20A 109.4 ?
C19 C20 H20B 109.5 ?
H20A C20 H20B 109.5 ?
C19 C20 H20C 109.4 ?
H20A C20 H20C 109.5 ?
H20B C20 H20C 109.5 ?
C19 C21 H21A 109.2 ?
C19 C21 H21B 109.6 ?
H21A C21 H21B 109.5 ?
C19 C21 H21C 109.5 ?
H21A C21 H21C 109.5 ?
H21B C21 H21C 109.5 ?
C19 C22 H22A 109.2 ?
C19 C22 H22B 109.5 ?
H22A C22 H22B 109.5 ?
C19 C22 H22C 109.8 ?
H22A C22 H22C 109.5 ?
H22B C22 H22C 109.5 ?
C1 O1 H1 110(3) ?
C7 O5 C10 118.62(19) y
C18 O4 C19 123.1(2) y
C18 N1 C17 123.0(2) y
C18 N1 C2 118.9(2) y
C17 N1 C2 117.9(2) y

loop_
_geom_bond_atom_site_label_1
_geom_bond_atom_site_label_2
_geom_bond_site_symmetry_2
_geom_bond_distance
_geom_bond_publ_flag
C1 O2 . 1.201(3) y
C1 O1 . 1.327(3) y
C1 C2 . 1.531(3) y
C2 N1 . 1.462(3) y
C2 C3 . 1.534(4) y
C2 H2 . 0.9800 ?
C3 C4 . 1.520(3) y
C3 H3A . 0.9700 ?
C3 H3B . 0.9700 ?
C4 C5 . 1.386(4) no
C4 C9 . 1.387(4) no
C5 C6 . 1.403(4) no
C5 H5 . 0.9302 ?
C6 C7 . 1.392(3) no
C6 H6 . 0.9300 ?
C7 O5 . 1.367(3) y
C7 C8 . 1.389(4) no
C8 C9 . 1.385(4) no
C8 H8 . 0.9300 ?
C9 H9 . 0.93 ?
C10 O5 . 1.440(3) y
C10 C11 . 1.504(3) y
C10 H10A . 0.9701 ?
C10 H10B . 0.9700 ?
C11 C16 . 1.389(4) no
C11 C12 . 1.393(4) no
C12 C13 . 1.390(4) no
C12 H12 . 0.9300 ?
C13 C14 . 1.386(4) no
C13 H13 . 0.9300 ?
C14 C15 . 1.383(4) no
C14 H14 . 0.9300 ?
C15 C16 . 1.386(4) no
C15 H15 . 0.9300 ?
C16 H16 . 0.9300 ?
C17 N1 . 1.459(3) y
C17 H17A . 0.9598 ?
C17 H17B . 0.9600 ?
C17 H17C . 0.9601 ?
C18 O3 . 1.229(3) y
C18 O4 . 1.340(3) y
C18 N1 . 1.356(3) y
C19 O4 . 1.491(3) y
C19 C20 . 1.514(4) y
C19 C21 . 1.517(4) y
C19 C22 . 1.518(4) y
C20 H20A . 0.9600 ?
C20 H20B . 0.9600 ?
C20 H20C . 0.9600 ?
C21 H21A . 0.9600 ?
C21 H21B . 0.9599 ?
C21 H21C . 0.9601 ?
C22 H22A . 0.9599 ?
C22 H22B . 0.9600 ?
C22 H22C . 0.9600 ?
O1 H1 . 0.83(4) ?

loop_
_geom_torsion_atom_site_label_1
_geom_torsion_atom_site_label_2
_geom_torsion_atom_site_label_3
_geom_torsion_atom_site_label_4
_geom_torsion
_geom_torsion_publ_flag
O2 C1 C2 N1 -3.6(4) ?
O1 C1 C2 N1 175.9(2) y
O2 C1 C2 C3 120.9(3) ?
O1 C1 C2 C3 -59.5(3) ?
N1 C2 C3 C4 -54.3(3) y
C1 C2 C3 C4 -177.2(2) ?
C2 C3 C4 C5 -48.6(4) y
C2 C3 C4 C9 134.8(3) ?
C9 C4 C5 C6 0.4(4) ?
C3 C4 C5 C6 -176.3(2) ?
C4 C5 C6 C7 1.0(4) ?
C5 C6 C7 O5 178.0(3) ?
C5 C6 C7 C8 -1.6(4) ?
O5 C7 C8 C9 -178.9(2) ?
C6 C7 C8 C9 0.7(4) ?
C7 C8 C9 C4 0.7(4) ?
C5 C4 C9 C8 -1.2(4) ?
C3 C4 C9 C8 175.5(2) ?
O5 C10 C11 C16 90.0(3) ?
O5 C10 C11 C12 -85.7(3) y
C16 C11 C12 C13 0.2(4) ?
C10 C11 C12 C13 175.9(2) ?
C11 C12 C13 C14 -0.5(4) ?
C12 C13 C14 C15 0.5(4) ?
C13 C14 C15 C16 -0.3(4) ?
C14 C15 C16 C11 0.0(4) ?
C12 C11 C16 C15 0.0(4) ?
C10 C11 C16 C15 -175.7(3) ?
C8 C7 O5 C10 -179.1(2) ?
C6 C7 O5 C10 1.3(4) y
C11 C10 O5 C7 -176.9(2) y
O3 C18 O4 C19 4.3(4) y
N1 C18 O4 C19 -176.0(2) ?
C20 C19 O4 C18 52.8(3) ?
C21 C19 O4 C18 171.0(2) ?
C22 C19 O4 C18 -72.2(3) ?
O3 C18 N1 C17 177.5(2) ?
O4 C18 N1 C17 -2.2(3) ?
O3 C18 N1 C2 -8.0(4) ?
O4 C18 N1 C2 172.3(2) y
C1 C2 N1 C18 -103.2(3) y
C3 C2 N1 C18 134.5(2) ?
C1 C2 N1 C17 71.6(3) ?
C3 C2 N1 C17 -50.7(3) ?

loop_
_cod_related_entry_id
_cod_related_entry_database
_cod_related_entry_code
1 ChemSpider 5374171
